data_4031130
loop_
_publ_author_name
'Golovanov, Ivan S.'
'Sukhorukov, Alexey Yu'
'Nelyubina, Yulia V.'
'Khomutova, Yulia A.'
'Ioffe, Sema L.'
'Tartakovsky, Vladimir A.'

_publ_section_title
;
 Synthesis of B,O,N-Doped Adamantanes and Diamantanes by Condensation of
 Oximes with Boronic Acids.
;
_journal_issue 13
_journal_name_full 'The Journal of organic chemistry'
_journal_page_first 6728
_journal_page_last 6736
_journal_paper_doi 10.1021/acs.joc.5b00892
_journal_volume 80
_journal_year 2015
_chemical_formula_moiety 'C36 H44 B4 K4 N12 O12, 13(H2 O), 4(C H4 O)'
_chemical_formula_sum 'C40 H86 B4 K4 N12 O29'
_chemical_formula_weight 1398.85
_chemical_name_systematic
; 
 ? 
;
_space_group_IT_number 82
_symmetry_cell_setting tetragonal
_symmetry_space_group_name_Hall 'I -4'
_symmetry_space_group_name_H-M 'I -4'
_atom_sites_solution_hydrogens mixed
_atom_sites_solution_primary direct
_atom_sites_solution_secondary difmap
_audit_creation_method SHELXL-97
_cell_angle_alpha 90.00
_cell_angle_beta 90.00
_cell_angle_gamma 90.00
_cell_formula_units_Z 2
_cell_length_a 18.8403(4)
_cell_length_b 18.8403(4)
_cell_length_c 9.4390(4)
_cell_measurement_reflns_used 2036
_cell_measurement_temperature 120(2)
_cell_measurement_theta_max 30
_cell_measurement_theta_min 3
_cell_volume 3350.44(17)
_computing_cell_refinement 'APEX2 (Bruker, 2005)'
_computing_data_collection 'APEX2 (Bruker, 2005)'
_computing_data_reduction 'APEX2 (Bruker, 2005)'
_computing_molecular_graphics 'SHELXTL ver. 5.1 (Sheldrick, 1998b)'
_computing_publication_material 'SHELXTL ver. 5.1 (Sheldrick, 1998b)'
_computing_structure_refinement 'SHELXTL ver. 5.1 (Sheldrick, 1998b)'
_computing_structure_solution 'SHELXTL ver. 5.1 (Sheldrick, 1998b)'
_diffrn_ambient_temperature 120(2)
_diffrn_measured_fraction_theta_full 1.000
_diffrn_measured_fraction_theta_max 1.000
_diffrn_measurement_device_type 'Bruker SMART APEX2 DUO CCD area detector'
_diffrn_measurement_method 'phi and omega scans'
_diffrn_radiation_monochromator graphite
_diffrn_radiation_source 'fine-focus sealed tube'
_diffrn_radiation_type MoK\a
_diffrn_radiation_wavelength 0.71073
_diffrn_reflns_av_R_equivalents 0.0279
_diffrn_reflns_av_sigmaI/netI 0.0311
_diffrn_reflns_limit_h_max 25
_diffrn_reflns_limit_h_min -25
_diffrn_reflns_limit_k_max 25
_diffrn_reflns_limit_k_min -24
_diffrn_reflns_limit_l_max 11
_diffrn_reflns_limit_l_min -12
_diffrn_reflns_number 13860
_diffrn_reflns_theta_full 28.98
_diffrn_reflns_theta_max 28.98
_diffrn_reflns_theta_min 2.16
_exptl_absorpt_coefficient_mu 0.353
_exptl_absorpt_correction_T_max 0.929
_exptl_absorpt_correction_T_min 0.904
_exptl_absorpt_correction_type multi-scan
_exptl_absorpt_process_details 'APEX2 (Bruker, 2005)'
_exptl_crystal_colour colorless
_exptl_crystal_density_diffrn 1.387
_exptl_crystal_density_method 'not measured'
_exptl_crystal_description prism
_exptl_crystal_F_000 1476
_exptl_crystal_size_max 0.30
_exptl_crystal_size_mid 0.25
_exptl_crystal_size_min 0.25
_refine_diff_density_max 0.236
_refine_diff_density_min -0.208
_refine_diff_density_rms 0.044
_refine_ls_abs_structure_details 'Flack H D (1983), Acta Cryst. A39, 876-881'
_refine_ls_abs_structure_Flack 0.03(3)
_refine_ls_extinction_method none
_refine_ls_goodness_of_fit_ref 1.000
_refine_ls_hydrogen_treatment constr
_refine_ls_matrix_type full
_refine_ls_number_parameters 214
_refine_ls_number_reflns 4453
_refine_ls_number_restraints 0
_refine_ls_restrained_S_all 1.000
_refine_ls_R_factor_all 0.0349
_refine_ls_R_factor_gt 0.0298
_refine_ls_shift/su_max 0.001
_refine_ls_shift/su_mean 0.000
_refine_ls_structure_factor_coef Fsqd
_refine_ls_weighting_details 'calc w=1/[\s^2^(Fo^2^)+(0.0441P)^2^+0.4373P] where P=(Fo^2^+2Fc^2^)/3'
_refine_ls_weighting_scheme calc
_refine_ls_wR_factor_gt 0.0713
_refine_ls_wR_factor_ref 0.0739
_reflns_number_gt 4071
_reflns_number_total 4453
_reflns_threshold_expression I>2/s(I)
_cod_data_source_file jo5b00892_si_002.cif
_cod_data_source_block 4
_cod_depositor_comments
;
The following automatic conversions were performed:

'_symmetry_cell_setting' value 'Tetragonal' changed to 'tetragonal'
according to
/usr/data/users/saulius/crontab/automatic-downloads/rss-feeds/ACS/lib/dictionaries/cif_core.dic
dictionary named 'cif_core.dic' version 2.4.2 from 2011-04-26.

Automatic conversion script
Id: cif_fix_values 3271 2015-04-21 07:52:19Z andrius 

 Adding full bibliography for 4031129--4031131.cif.
;
_cod_database_code 4031130

loop_
_symmetry_equiv_pos_as_xyz
'x, y, z'
'-x, -y, z'
'y, -x, -z'
'-y, x, -z'
'x+1/2, y+1/2, z+1/2'
'-x+1/2, -y+1/2, z+1/2'
'y+1/2, -x+1/2, -z+1/2'
'-y+1/2, x+1/2, -z+1/2'

loop_
_atom_site_label
_atom_site_type_symbol
_atom_site_fract_x
_atom_site_fract_y
_atom_site_fract_z
_atom_site_U_iso_or_equiv
_atom_site_adp_type
_atom_site_occupancy
_atom_site_symmetry_multiplicity
_atom_site_calc_flag
_atom_site_refinement_flags
_atom_site_disorder_assembly
_atom_site_disorder_group
K1 K 0.374377(18) 0.576745(17) 0.95853(3) 0.02566(8) Uani 1 1 d . . .
B1 B 0.38186(8) 0.72680(8) 0.52300(17) 0.0173(3) Uani 1 1 d . A .
O1 O 0.30797(5) 0.75176(5) 0.49727(11) 0.0226(2) Uani 1 1 d . . .
O2 O 0.38570(5) 0.69386(5) 0.66716(10) 0.0189(2) Uani 1 1 d . . .
O3 O 0.40036(6) 0.67168(5) 0.41564(11) 0.0212(2) Uani 1 1 d . . .
N1 N 0.25785(6) 0.69287(7) 0.50768(14) 0.0262(3) Uani 1 1 d . A .
N2 N 0.33659(7) 0.63358(7) 0.67793(13) 0.0220(3) Uani 1 1 d . A .
N3 N 0.35058(7) 0.61211(7) 0.42313(14) 0.0254(3) Uani 1 1 d . A .
C4 C 0.27908(9) 0.64110(9) 0.40037(18) 0.0295(4) Uani 1 1 d . . .
H4A H 0.2773 0.6640 0.3060 0.035 Uiso 1 1 calc R A .
H4B H 0.2445 0.6015 0.4002 0.035 Uiso 1 1 calc R . .
C5 C 0.26550(8) 0.66220(9) 0.64936(17) 0.0268(3) Uani 1 1 d . . .
H5A H 0.2303 0.6236 0.6607 0.032 Uiso 1 1 calc R A .
H5B H 0.2546 0.6992 0.7206 0.032 Uiso 1 1 calc R . .
C6 C 0.35675(8) 0.58321(8) 0.56645(15) 0.0252(3) Uani 1 1 d . . .
H6A H 0.4064 0.5681 0.5823 0.030 Uiso 1 1 calc R A .
H6B H 0.3263 0.5406 0.5740 0.030 Uiso 1 1 calc R . .
C10 C 0.43630(7) 0.79212(7) 0.51054(16) 0.0191(3) Uani 1 1 d . . .
C11 C 0.45527(9) 0.81952(8) 0.37854(17) 0.0274(3) Uani 1 1 d . A .
H11A H 0.4356 0.7991 0.2953 0.033 Uiso 1 1 calc R . .
C12 C 0.50260(10) 0.87647(9) 0.3662(2) 0.0329(4) Uani 1 1 d . . .
H12A H 0.5150 0.8940 0.2751 0.039 Uiso 1 1 calc R A .
C13 C 0.53134(8) 0.90718(8) 0.4859(2) 0.0337(4) Uani 1 1 d . A .
H13A H 0.5638 0.9455 0.4775 0.040 Uiso 1 1 calc R . .
C14 C 0.51269(9) 0.88190(9) 0.6180(2) 0.0326(4) Uani 1 1 d . . .
H14A H 0.5319 0.9032 0.7008 0.039 Uiso 1 1 calc R A .
C15 C 0.46519(8) 0.82447(8) 0.62983(17) 0.0257(3) Uani 1 1 d . A .
H15A H 0.4526 0.8075 0.7212 0.031 Uiso 1 1 calc R . .
O1S O 0.2433(3) 0.6138(2) 1.0430(9) 0.0437(10) Uani 0.69(3) 1 d P A 1
H1SO H 0.2214 0.6520 1.0137 0.052 Uiso 1 1 d R . .
O1S' O 0.2386(7) 0.6105(5) 0.981(3) 0.049(4) Uani 0.31(3) 1 d P A 2
C1S C 0.19049(10) 0.56317(10) 1.0129(3) 0.0481(5) Uani 1 1 d . A .
H1SA H 0.1436 0.5845 1.0267 0.072 Uiso 0.69(3) 1 calc PR A 1
H1SB H 0.1959 0.5224 1.0765 0.072 Uiso 0.69(3) 1 calc PR A 1
H1SC H 0.1952 0.5473 0.9144 0.072 Uiso 0.69(3) 1 calc PR A 1
H1SD H 0.1433 0.5849 1.0080 0.072 Uiso 0.31(3) 1 d PR A 2
H1SE H 0.1991 0.5457 1.1092 0.072 Uiso 0.31(3) 1 d PR A 2
H1SF H 0.1931 0.5235 0.9460 0.072 Uiso 0.31(3) 1 d PR A 2
O1W O 0.37428(6) 0.74234(7) 0.94836(13) 0.0377(3) Uani 1 1 d . A .
H1WA H 0.3385 0.7589 0.9685 0.045 Uiso 1 1 d R . .
H1WB H 0.3749 0.7411 0.8700 0.045 Uiso 1 1 d R . .
O2W O 0.50373(6) 0.62876(6) 0.78513(12) 0.0304(3) Uani 1 1 d . A .
H2WA H 0.4754 0.6530 0.7565 0.037 Uiso 1 1 d R . .
H2WB H 0.5327 0.6373 0.7387 0.037 Uiso 1 1 d R . .
O3W O 0.33464(6) 0.45010(6) 0.85802(12) 0.0297(2) Uani 1 1 d . A .
H3WA H 0.3315 0.4352 0.7748 0.036 Uiso 1 1 d R . .
H3WB H 0.3080 0.4257 0.9156 0.036 Uiso 1 1 d R . .
O4W O 0.5000 0.5000 0.8990(3) 0.0229(6) Uani 0.50 2 d SP . .
H4WA H 0.4988 0.4681 0.8520 0.027 Uiso 0.50 1 d PR . .

loop_
_atom_site_aniso_label
_atom_site_aniso_U_11
_atom_site_aniso_U_22
_atom_site_aniso_U_33
_atom_site_aniso_U_23
_atom_site_aniso_U_13
_atom_site_aniso_U_12
K1 0.03288(17) 0.02405(15) 0.02005(14) -0.00224(12) -0.00652(13) 0.00528(13)
B1 0.0174(6) 0.0188(6) 0.0156(7) -0.0001(6) -0.0011(5) -0.0028(5)
O1 0.0172(4) 0.0243(5) 0.0263(5) 0.0029(4) -0.0025(4) -0.0048(4)
O2 0.0189(5) 0.0207(5) 0.0170(5) -0.0004(4) -0.0015(4) -0.0053(4)
O3 0.0268(5) 0.0199(5) 0.0168(5) -0.0017(4) 0.0031(4) -0.0085(4)
N1 0.0209(6) 0.0335(7) 0.0241(7) 0.0045(5) -0.0053(5) -0.0115(5)
N2 0.0237(6) 0.0250(6) 0.0174(6) 0.0020(5) -0.0006(5) -0.0091(5)
N3 0.0337(7) 0.0230(6) 0.0194(6) -0.0011(5) -0.0020(5) -0.0133(5)
C4 0.0333(8) 0.0341(8) 0.0212(8) 0.0018(6) -0.0093(6) -0.0158(7)
C5 0.0208(7) 0.0358(8) 0.0239(8) 0.0039(6) 0.0015(6) -0.0096(6)
C6 0.0328(8) 0.0221(7) 0.0207(7) 0.0009(6) -0.0030(6) -0.0095(6)
C10 0.0155(6) 0.0166(6) 0.0253(8) -0.0016(5) 0.0019(5) -0.0006(5)
C11 0.0340(8) 0.0223(7) 0.0259(8) 0.0001(6) 0.0036(6) -0.0055(6)
C12 0.0384(9) 0.0228(8) 0.0375(9) 0.0052(7) 0.0112(7) -0.0048(7)
C13 0.0268(7) 0.0182(7) 0.0560(12) 0.0001(7) 0.0049(8) -0.0060(6)
C14 0.0307(8) 0.0246(8) 0.0425(10) -0.0082(7) -0.0044(7) -0.0089(7)
C15 0.0253(7) 0.0256(7) 0.0261(8) -0.0020(6) 0.0004(6) -0.0050(6)
O1S 0.0427(13) 0.0410(13) 0.048(3) -0.0087(15) -0.0148(16) 0.0209(10)
O1S' 0.039(4) 0.029(3) 0.078(10) 0.013(4) 0.028(5) 0.012(3)
C1S 0.0436(10) 0.0304(9) 0.0702(16) 0.0058(9) 0.0034(10) 0.0080(8)
O1W 0.0254(5) 0.0689(9) 0.0189(5) -0.0054(6) 0.0018(5) 0.0098(6)
O2W 0.0356(6) 0.0338(6) 0.0218(6) 0.0075(5) -0.0051(5) 0.0083(5)
O3W 0.0417(7) 0.0291(6) 0.0183(5) -0.0048(4) -0.0013(5) 0.0029(5)
O4W 0.0255(15) 0.0240(15) 0.0192(14) 0.000 0.000 -0.0036(13)

loop_
_atom_type_symbol
_atom_type_description
_atom_type_scat_dispersion_real
_atom_type_scat_dispersion_imag
_atom_type_scat_source
C C 0.0033 0.0016 'International Tables Vol C Tables 4.2.6.8 and 6.1.1.4'
H H 0.0000 0.0000 'International Tables Vol C Tables 4.2.6.8 and 6.1.1.4'
B B 0.0013 0.0007 'International Tables Vol C Tables 4.2.6.8 and 6.1.1.4'
N N 0.0061 0.0033 'International Tables Vol C Tables 4.2.6.8 and 6.1.1.4'
O O 0.0106 0.0060 'International Tables Vol C Tables 4.2.6.8 and 6.1.1.4'
K K 0.2009 0.2494 'International Tables Vol C Tables 4.2.6.8 and 6.1.1.4'

loop_
_geom_angle_atom_site_label_1
_geom_angle_atom_site_label_2
_geom_angle_atom_site_label_3
_geom_angle
_geom_angle_site_symmetry_1
_geom_angle_site_symmetry_3
O1S' K1 O3W 88.4(4) . .
O1S' K1 O1S 12.8(5) . .
O3W K1 O1S 94.55(9) . .
O1S' K1 O2W 91.7(5) . 4_657
O3W K1 O2W 82.04(4) . 4_657
O1S K1 O2W 81.42(17) . 4_657
O1S' K1 O3W 107.5(6) . 3_567
O3W K1 O3W 153.51(4) . 3_567
O1S K1 O3W 97.48(10) . 3_567
O2W K1 O3W 76.57(4) 4_657 3_567
O1S' K1 O4W 161.4(4) . .
O3W K1 O4W 73.02(3) . .
O1S K1 O4W 163.76(13) . .
O2W K1 O4W 86.43(6) 4_657 .
O3W K1 O4W 90.07(5) 3_567 .
O1S' K1 N2 75.5(5) . .
O3W K1 N2 86.43(4) . .
O1S K1 N2 87.15(17) . .
O2W K1 N2 163.02(4) 4_657 .
O3W K1 N2 117.59(4) 3_567 .
O4W K1 N2 102.10(7) . .
O1S' K1 O4W 145.2(5) . 3_567
O3W K1 O4W 87.20(3) . 3_567
O1S K1 O4W 134.27(17) . 3_567
O2W K1 O4W 53.52(5) 4_657 3_567
O3W K1 O4W 67.56(4) 3_567 3_567
O4W K1 O4W 37.31(11) . 3_567
N2 K1 O4W 138.48(6) . 3_567
O1S' K1 O2W 136.7(3) . .
O3W K1 O2W 108.38(3) . .
O1S K1 O2W 142.98(14) . .
O2W K1 O2W 129.26(4) 4_657 .
O3W K1 O2W 74.73(3) 3_567 .
O4W K1 O2W 53.01(4) . .
N2 K1 O2W 66.39(3) . .
O4W K1 O2W 76.97(4) 3_567 .
O1S' K1 O1W 76.2(2) . .
O3W K1 O1W 151.72(3) . .
O1S K1 O1W 75.48(11) . .
O2W K1 O1W 121.37(3) 4_657 .
O3W K1 O1W 54.73(3) 3_567 .
O4W K1 O1W 120.34(3) . .
N2 K1 O1W 66.96(3) . .
O4W K1 O1W 118.86(3) 3_567 .
O2W K1 O1W 70.59(3) . .
O1S' K1 C1S 18.47(17) . .
O3W K1 C1S 73.18(4) . .
O1S K1 C1S 21.38(9) . .
O2W K1 C1S 79.40(5) 4_657 .
O3W K1 C1S 117.15(5) 3_567 .
O4W K1 C1S 144.78(3) . .
N2 K1 C1S 85.38(5) . .
O4W K1 C1S 131.28(5) 3_567 .
O2W K1 C1S 151.31(4) . .
O1W K1 C1S 94.40(4) . .
O1S' K1 K1 148.3(5) . 3_567
O3W K1 K1 122.80(3) . 3_567
O1S K1 K1 139.31(10) . 3_567
O2W K1 K1 87.93(3) 4_657 3_567
O3W K1 K1 41.85(2) 3_567 3_567
O4W K1 K1 50.15(3) . 3_567
N2 K1 K1 108.84(3) . 3_567
O4W K1 K1 44.817(10) 3_567 3_567
O2W K1 K1 43.94(2) . 3_567
O1W K1 K1 77.08(2) . 3_567
C1S K1 K1 158.22(4) . 3_567
O1S' K1 H2WA 122.6 . .
O3W K1 H2WA 111.9 . .
O1S K1 H2WA 129.5 . .
O2W K1 H2WA 142.1 4_657 .
O3W K1 H2WA 77.8 3_567 .
O4W K1 H2WA 66.1 . .
N2 K1 H2WA 54.4 . .
O4W K1 H2WA 90.8 3_567 .
O2W K1 H2WA 14.1 . .
O1W K1 H2WA 60.7 . .
C1S K1 H2WA 137.8 . .
K1 K1 H2WA 54.5 3_567 .
O1 B1 O3 109.11(11) . .
O1 B1 O2 108.93(11) . .
O3 B1 O2 108.51(11) . .
O1 B1 C10 110.06(11) . .
O3 B1 C10 109.53(11) . .
O2 B1 C10 110.68(11) . .
N1 O1 B1 110.70(10) . .
N2 O2 B1 110.67(9) . .
N3 O3 B1 110.55(10) . .
O1 N1 C4 106.46(11) . .
O1 N1 C5 107.32(11) . .
C4 N1 C5 110.04(13) . .
C6 N2 O2 106.70(10) . .
C6 N2 C5 109.99(12) . .
O2 N2 C5 106.15(11) . .
C6 N2 K1 110.32(8) . .
O2 N2 K1 101.02(7) . .
C5 N2 K1 121.28(9) . .
C6 N3 O3 106.20(10) . .
C6 N3 C4 110.27(13) . .
O3 N3 C4 107.17(11) . .
N1 C4 N3 113.42(12) . .
N1 C4 H4A 108.9 . .
N3 C4 H4A 108.9 . .
N1 C4 H4B 108.9 . .
N3 C4 H4B 108.9 . .
H4A C4 H4B 107.7 . .
N1 C5 N2 113.73(13) . .
N1 C5 H5A 108.8 . .
N2 C5 H5A 108.8 . .
N1 C5 H5B 108.8 . .
N2 C5 H5B 108.8 . .
H5A C5 H5B 107.7 . .
N3 C6 N2 113.70(12) . .
N3 C6 H6A 108.8 . .
N2 C6 H6A 108.8 . .
N3 C6 H6B 108.8 . .
N2 C6 H6B 108.8 . .
H6A C6 H6B 107.7 . .
C15 C10 C11 117.42(13) . .
C15 C10 B1 121.75(13) . .
C11 C10 B1 120.82(13) . .
C10 C11 C12 121.42(15) . .
C10 C11 H11A 119.3 . .
C12 C11 H11A 119.3 . .
C13 C12 C11 120.17(16) . .
C13 C12 H12A 119.9 . .
C11 C12 H12A 119.9 . .
C14 C13 C12 119.69(14) . .
C14 C13 H13A 120.2 . .
C12 C13 H13A 120.2 . .
C13 C14 C15 119.92(15) . .
C13 C14 H14A 120.0 . .
C15 C14 H14A 120.0 . .
C10 C15 C14 121.38(15) . .
C10 C15 H15A 119.3 . .
C14 C15 H15A 119.3 . .
C1S O1S K1 114.5(3) . .
C1S O1S H1SO 99.3 . .
K1 O1S H1SO 123.6 . .
C1S O1S' K1 121.7(5) . .
C1S O1S' H1SO 105.2 . .
K1 O1S' H1SO 125.8 . .
O1S' C1S H1SA 112.1 . .
O1S C1S H1SA 109.5 . .
K1 C1S H1SA 151.6 . .
O1S' C1S H1SB 127.2 . .
O1S C1S H1SB 109.5 . .
K1 C1S H1SB 92.5 . .
H1SA C1S H1SB 109.5 . .
O1S' C1S H1SC 85.7 . .
O1S C1S H1SC 109.5 . .
K1 C1S H1SC 78.1 . .
H1SA C1S H1SC 109.5 . .
H1SB C1S H1SC 109.5 . .
O1S' C1S H1SD 109.5 . .
O1S C1S H1SD 111.6 . .
K1 C1S H1SD 149.1 . .
H1SB C1S H1SD 116.7 . .
H1SC C1S H1SD 99.5 . .
O1S' C1S H1SE 109.2 . .
O1S C1S H1SE 85.6 . .
K1 C1S H1SE 89.8 . .
H1SA C1S H1SE 99.4 . .
H1SC C1S H1SE 139.7 . .
H1SD C1S H1SE 109.5 . .
O1S' C1S H1SF 109.7 . .
O1S C1S H1SF 127.7 . .
K1 C1S H1SF 84.9 . .
H1SA C1S H1SF 116.3 . .
H1SB C1S H1SF 78.0 . .
H1SD C1S H1SF 109.5 . .
H1SE C1S H1SF 109.5 . .
K1 O1W H1WA 113.5 . .
K1 O1W H1WB 89.9 . .
H1WA O1W H1WB 105.9 . .
K1 O2W K1 85.57(3) 3_567 .
K1 O2W H2WA 132.5 3_567 .
K1 O2W H2WA 79.8 . .
K1 O2W H2WB 99.2 3_567 .
K1 O2W H2WB 172.8 . .
H2WA O2W H2WB 100.6 . .
K1 O3W K1 93.92(4) . 4_657
K1 O3W H3WA 130.7 . .
K1 O3W H3WA 116.9 4_657 .
K1 O3W H3WB 114.2 . .
K1 O3W H3WB 71.9 4_657 .
H3WA O3W H3WB 111.6 . .
K1 O4W K1 157.11(12) . 2_665
K1 O4W K1 85.03(4) . 3_567
K1 O4W K1 85.03(4) 2_665 3_567
K1 O4W K1 85.03(4) . 4_657
K1 O4W K1 85.04(4) 2_665 4_657
K1 O4W K1 128.28(10) 3_567 4_657
K1 O4W H4WA 120.2 . .
K1 O4W H4WA 74.5 2_665 .
K1 O4W H4WA 152.9 3_567 .
K1 O4W H4WA 68.2 4_657 .

loop_
_geom_bond_atom_site_label_1
_geom_bond_atom_site_label_2
_geom_bond_distance
_geom_bond_site_symmetry_2
K1 O1S' 2.644(11) .
K1 O3W 2.6747(12) .
K1 O1S 2.688(6) .
K1 O2W 2.7839(12) 4_657
K1 O3W 2.7966(12) 3_567
K1 O4W 2.8298(7) .
K1 N2 2.9443(13) .
K1 O4W 3.0821(14) 3_567
K1 O2W 3.0949(13) .
K1 O1W 3.1214(14) .
K1 C1S 3.512(2) .
K1 K1 3.9997(5) 3_567
K1 H2WA 3.0532 .
B1 O1 1.4893(18) .
B1 O3 1.4922(18) .
B1 O2 1.4973(18) .
B1 C10 1.6065(19) .
O1 N1 1.4603(15) .
O2 N2 1.4684(15) .
O3 N3 1.4643(15) .
N1 C4 1.462(2) .
N1 C5 1.464(2) .
N2 C6 1.4671(19) .
N2 C5 1.469(2) .
N3 C6 1.4629(19) .
N3 C4 1.469(2) .
C4 H4A 0.9900 .
C4 H4B 0.9900 .
C5 H5A 0.9900 .
C5 H5B 0.9900 .
C6 H6A 0.9900 .
C6 H6B 0.9900 .
C10 C15 1.391(2) .
C10 C11 1.395(2) .
C11 C12 1.400(2) .
C11 H11A 0.9500 .
C12 C13 1.381(3) .
C12 H12A 0.9500 .
C13 C14 1.380(3) .
C13 H13A 0.9500 .
C14 C15 1.409(2) .
C14 H14A 0.9500 .
C15 H15A 0.9500 .
O1S C1S 1.406(5) .
O1S H1SO 0.8757 .
O1S' C1S 1.307(10) .
O1S' H1SO 0.9020 .
C1S H1SA 0.9800 .
C1S H1SB 0.9800 .
C1S H1SC 0.9800 .
C1S H1SD 0.9800 .
C1S H1SE 0.9801 .
C1S H1SF 0.9800 .
O1W H1WA 0.7661 .
O1W H1WB 0.7400 .
O2W K1 2.7839(12) 3_567
O2W H2WA 0.7537 .
O2W H2WB 0.7189 .
O3W K1 2.7966(12) 4_657
O3W H3WA 0.8362 .
O3W H3WB 0.8714 .
O4W K1 2.8298(7) 2_665
O4W K1 3.0821(14) 3_567
O4W K1 3.0821(14) 4_657
O4W H4WA 0.7479 .

loop_
_geom_hbond_atom_site_label_D
_geom_hbond_atom_site_label_H
_geom_hbond_atom_site_label_A
_geom_hbond_site_symmetry_A
_geom_hbond_distance_DH
_geom_hbond_distance_HA
_geom_hbond_distance_DA
_geom_hbond_angle_DHA
O1S H1SO O1 6_565 0.87 1.90 2.745(4) 161
O1W H1WA N1 6_565 0.77 2.06 2.8285(17) 176
O1W H1WB O2 1_555 0.74 2.12 2.8152(16) 156
O2W H2WA O2 1_555 0.75 2.04 2.7729(15) 165
O2W H2WB N3 3_566 0.72 2.15 2.8610(17) 170
O3W H3WA O3 4_656 0.84 1.91 2.7504(15) 178
O3W H3WB O1W 4_657 0.87 1.87 2.7357(17) 175

loop_
_geom_torsion_atom_site_label_1
_geom_torsion_atom_site_label_2
_geom_torsion_atom_site_label_3
_geom_torsion_atom_site_label_4
_geom_torsion
_geom_torsion_site_symmetry_1
_geom_torsion_site_symmetry_4
O3 B1 O1 N1 59.57(13) . .
O2 B1 O1 N1 -58.72(13) . .
C10 B1 O1 N1 179.77(11) . .
O1 B1 O2 N2 59.59(13) . .
O3 B1 O2 N2 -59.08(13) . .
C10 B1 O2 N2 -179.28(10) . .
O1 B1 O3 N3 -58.40(14) . .
O2 B1 O3 N3 60.15(13) . .
C10 B1 O3 N3 -178.93(10) . .
B1 O1 N1 C4 -59.63(14) . .
B1 O1 N1 C5 58.17(14) . .
B1 O2 N2 C6 58.17(13) . .
B1 O2 N2 C5 -59.12(13) . .
B1 O2 N2 K1 173.50(8) . .
O1S' K1 N2 C6 -127.3(4) . .
O3W K1 N2 C6 -38.02(9) . .
O1S K1 N2 C6 -132.76(12) . .
O2W K1 N2 C6 -85.20(16) 4_657 .
O3W K1 N2 C6 130.28(9) 3_567 .
O4W K1 N2 C6 33.76(9) . .
O4W K1 N2 C6 43.69(11) 3_567 .
O2W K1 N2 C6 73.83(9) . .
O1W K1 N2 C6 151.81(10) . .
C1S K1 N2 C6 -111.41(9) . .
K1 K1 N2 C6 85.50(9) 3_567 .
O1S' K1 N2 O2 120.1(4) . .
O3W K1 N2 O2 -150.62(8) . .
O1S K1 N2 O2 114.63(11) . .
O2W K1 N2 O2 162.20(11) 4_657 .
O3W K1 N2 O2 17.68(8) 3_567 .
O4W K1 N2 O2 -78.84(7) . .
O4W K1 N2 O2 -68.92(9) 3_567 .
O2W K1 N2 O2 -38.77(7) . .
O1W K1 N2 O2 39.21(7) . .
C1S K1 N2 O2 135.99(8) . .
K1 K1 N2 O2 -27.11(8) 3_567 .
O1S' K1 N2 C5 3.4(4) . .
O3W K1 N2 C5 92.65(11) . .
O1S K1 N2 C5 -2.10(13) . .
O2W K1 N2 C5 45.47(19) 4_657 .
O3W K1 N2 C5 -99.06(11) 3_567 .
O4W K1 N2 C5 164.43(10) . .
O4W K1 N2 C5 174.35(9) 3_567 .
O2W K1 N2 C5 -155.51(11) . .
O1W K1 N2 C5 -77.53(11) . .
C1S K1 N2 C5 19.25(11) . .
K1 K1 N2 C5 -143.84(10) 3_567 .
B1 O3 N3 C6 -60.09(14) . .
B1 O3 N3 C4 57.77(14) . .
O1 N1 C4 N3 61.99(15) . .
C5 N1 C4 N3 -54.00(16) . .
C6 N3 C4 N1 53.80(16) . .
O3 N3 C4 N1 -61.37(15) . .
O1 N1 C5 N2 -61.40(16) . .
C4 N1 C5 N2 54.04(16) . .
C6 N2 C5 N1 -53.48(16) . .
O2 N2 C5 N1 61.59(15) . .
K1 N2 C5 N1 175.72(9) . .
O3 N3 C6 N2 62.40(15) . .
C4 N3 C6 N2 -53.39(15) . .
O2 N2 C6 N3 -61.60(14) . .
C5 N2 C6 N3 53.12(16) . .
K1 N2 C6 N3 -170.50(9) . .
O1 B1 C10 C15 102.93(15) . .
O3 B1 C10 C15 -137.12(13) . .
O2 B1 C10 C15 -17.52(18) . .
O1 B1 C10 C11 -75.73(16) . .
O3 B1 C10 C11 44.22(17) . .
O2 B1 C10 C11 163.82(13) . .
C15 C10 C11 C12 1.2(2) . .
B1 C10 C11 C12 179.93(14) . .
C10 C11 C12 C13 -0.4(3) . .
C11 C12 C13 C14 -0.6(3) . .
C12 C13 C14 C15 0.8(2) . .
C11 C10 C15 C14 -1.1(2) . .
B1 C10 C15 C14 -179.76(14) . .
C13 C14 C15 C10 0.1(2) . .
O1S' K1 O1S C1S 59.9(10) . .
O3W K1 O1S C1S -1.6(5) . .
O2W K1 O1S C1S -82.8(4) 4_657 .
O3W K1 O1S C1S -157.9(4) 3_567 .
O4W K1 O1S C1S -40.9(9) . .
N2 K1 O1S C1S 84.6(4) . .
O4W K1 O1S C1S -92.1(4) 3_567 .
O2W K1 O1S C1S 127.5(3) . .
O1W K1 O1S C1S 151.5(5) . .
K1 K1 O1S C1S -159.4(3) 3_567 .
O3W K1 O1S' C1S 33.9(19) . .
O1S K1 O1S' C1S -84.9(16) . .
O2W K1 O1S' C1S -48.1(19) 4_657 .
O3W K1 O1S' C1S -124.5(18) 3_567 .
O4W K1 O1S' C1S 36(3) . .
N2 K1 O1S' C1S 121(2) . .
O4W K1 O1S' C1S -49(3) 3_567 .
O2W K1 O1S' C1S 149.4(13) . .
O1W K1 O1S' C1S -170(2) . .
K1 K1 O1S' C1S -136.9(12) 3_567 .
K1 O1S' C1S O1S 85(2) . .
K1 O1S C1S O1S' -66.5(13) . .
O3W K1 C1S O1S' -144(2) . .
O1S K1 C1S O1S' 37.3(16) . .
O2W K1 C1S O1S' 131(2) 4_657 .
O3W K1 C1S O1S' 62(2) 3_567 .
O4W K1 C1S O1S' -161(2) . .
N2 K1 C1S O1S' -57(2) . .
O4W K1 C1S O1S' 145(2) 3_567 .
O2W K1 C1S O1S' -47(2) . .
O1W K1 C1S O1S' 10(2) . .
K1 K1 C1S O1S' 75(2) 3_567 .
O1S' K1 C1S O1S -37.3(16) . .
O3W K1 C1S O1S 178.3(5) . .
O2W K1 C1S O1S 93.5(5) 4_657 .
O3W K1 C1S O1S 24.7(5) 3_567 .
O4W K1 C1S O1S 161.5(5) . .
N2 K1 C1S O1S -94.0(5) . .
O4W K1 C1S O1S 107.8(5) 3_567 .
O2W K1 C1S O1S -84.0(5) . .
O1W K1 C1S O1S -27.6(5) . .
K1 K1 C1S O1S 38.1(5) 3_567 .
O1S' K1 O2W K1 133.4(8) . 3_567
O3W K1 O2W K1 -118.54(3) . 3_567
O1S K1 O2W K1 116.0(2) . 3_567
O2W K1 O2W K1 -23.77(4) 4_657 3_567
O3W K1 O2W K1 33.95(3) 3_567 3_567
O4W K1 O2W K1 -68.01(7) . 3_567
N2 K1 O2W K1 163.99(4) . 3_567
O4W K1 O2W K1 -35.99(4) 3_567 3_567
O1W K1 O2W K1 91.37(3) . 3_567
C1S K1 O2W K1 153.06(8) . 3_567
O1S' K1 O3W K1 -130.9(5) . 4_657
O1S K1 O3W K1 -119.64(17) . 4_657
O2W K1 O3W K1 -38.98(3) 4_657 4_657
O3W K1 O3W K1 -2.73(8) 3_567 4_657
O4W K1 O3W K1 49.70(6) . 4_657
N2 K1 O3W K1 153.51(4) . 4_657
O4W K1 O3W K1 14.56(5) 3_567 4_657
O2W K1 O3W K1 89.84(4) . 4_657
O1W K1 O3W K1 172.86(6) . 4_657
C1S K1 O3W K1 -120.25(5) . 4_657
K1 K1 O3W K1 43.35(4) 3_567 4_657
O1S' K1 O4W K1 -110.3(16) . 2_665
O3W K1 O4W K1 -108.45(3) . 2_665
O1S K1 O4W K1 -67.2(5) . 2_665
O2W K1 O4W K1 -25.70(2) 4_657 2_665
O3W K1 O4W K1 50.84(2) 3_567 2_665
N2 K1 O4W K1 169.13(3) . 2_665
O4W K1 O4W K1 0.0 3_567 2_665
O2W K1 O4W K1 121.54(5) . 2_665
O1W K1 O4W K1 98.91(5) . 2_665
C1S K1 O4W K1 -91.62(11) . 2_665
K1 K1 O4W K1 64.59(5) 3_567 2_665
O1S' K1 O4W K1 -174.9(16) . 3_567
O3W K1 O4W K1 -173.04(7) . 3_567
O1S K1 O4W K1 -131.8(5) . 3_567
O2W K1 O4W K1 -90.28(6) 4_657 3_567
O3W K1 O4W K1 -13.75(5) 3_567 3_567
N2 K1 O4W K1 104.55(6) . 3_567
O4W K1 O4W K1 -64.59(5) 3_567 3_567
O2W K1 O4W K1 56.95(3) . 3_567
O1W K1 O4W K1 34.32(9) . 3_567
C1S K1 O4W K1 -156.21(8) . 3_567
O1S' K1 O4W K1 -45.7(16) . 4_657
O3W K1 O4W K1 -43.87(4) . 4_657
O1S K1 O4W K1 -2.6(6) . 4_657
O2W K1 O4W K1 38.89(5) 4_657 4_657
O3W K1 O4W K1 115.43(5) 3_567 4_657
N2 K1 O4W K1 -126.28(5) . 4_657
O4W K1 O4W K1 64.59(5) 3_567 4_657
O2W K1 O4W K1 -173.88(9) . 4_657
O1W K1 O4W K1 163.49(3) . 4_657
C1S K1 O4W K1 -27.03(15) . 4_657
K1 K1 O4W K1 129.18(9) 3_567 4_657
